data_4313562
loop_
_publ_author_name
'Barton H. Hamilton'
'Kathryn A. Kelly'
'Wilhelm Malasi'
'Christopher J. Ziegler'

_publ_section_title
;
 Tetrakis(imidazolyl)borate-Based Coordination Polymers: Group II Network
 Solids, M[B(Im)4]2(H2O)2 (M = Mg, Ca, Sr)
;
_journal_name_full 'Inorganic Chemistry'
_journal_page_first 3067
_journal_page_last 3073
_journal_paper_doi 10.1021/ic026244x
_journal_volume 42
_journal_year 2003
_chemical_formula_sum 'C24 H28 B2 N16 O2 Sr'
_chemical_formula_weight 681.86
_chemical_name_common 'Stronitum tetrakis(imidazolyl)borate'
_chemical_name_systematic
; 
 ? 
;
_space_group_IT_number 2
_symmetry_cell_setting triclinic
_symmetry_space_group_name_Hall '-P 1'
_symmetry_space_group_name_H-M 'P -1'
_atom_sites_solution_hydrogens geom
_atom_sites_solution_primary direct
_atom_sites_solution_secondary difmap
_audit_creation_method SHELXL-97
_cell_angle_alpha 94.04(3)
_cell_angle_beta 107.87(3)
_cell_angle_gamma 117.87(3)
_cell_formula_units_Z 1
_cell_length_a 9.4104(19)
_cell_length_b 9.809(2)
_cell_length_c 10.525(2)
_cell_measurement_reflns_used 3331
_cell_measurement_temperature 293(2)
_cell_measurement_theta_max 25.02
_cell_measurement_theta_min 2.10
_cell_volume 790.5(5)
_computing_cell_refinement P3
_computing_data_collection P3
_computing_data_reduction xdisk
_computing_molecular_graphics 'Siemens SHELXTL'
_computing_publication_material 'Siemens SHELXTL'
_computing_structure_refinement 'Siemens SHELXTL'
_computing_structure_solution 'Siemens SHELXTL'
_diffrn_ambient_temperature 293(2)
_diffrn_measured_fraction_theta_full 0.994
_diffrn_measured_fraction_theta_max 0.994
_diffrn_measurement_device_type 'P2(1) Syntex'
_diffrn_measurement_method '\w scans'
_diffrn_radiation_monochromator graphite
_diffrn_radiation_source 'fine-focus sealed tube'
_diffrn_radiation_type MoK\a
_diffrn_radiation_wavelength 0.71073
_diffrn_reflns_av_R_equivalents 0.0292
_diffrn_reflns_av_sigmaI/netI 0.0584
_diffrn_reflns_limit_h_max 11
_diffrn_reflns_limit_h_min -8
_diffrn_reflns_limit_k_max 10
_diffrn_reflns_limit_k_min -11
_diffrn_reflns_limit_l_max 12
_diffrn_reflns_limit_l_min -12
_diffrn_reflns_number 3331
_diffrn_reflns_theta_full 25.02
_diffrn_reflns_theta_max 25.02
_diffrn_reflns_theta_min 2.10
_diffrn_standards_interval_count 97
_diffrn_standards_interval_time 3/97
_diffrn_standards_number 3
_exptl_absorpt_coefficient_mu 1.756
_exptl_absorpt_correction_type psi-scan
_exptl_crystal_colour clear
_exptl_crystal_density_diffrn 1.432
_exptl_crystal_density_method 'not measured'
_exptl_crystal_description needle
_exptl_crystal_F_000 348
_exptl_crystal_size_max 0.4
_exptl_crystal_size_mid 0.1
_exptl_crystal_size_min 0.1
_refine_diff_density_max 1.016
_refine_diff_density_min -1.016
_refine_diff_density_rms 0.114
_refine_ls_extinction_method none
_refine_ls_goodness_of_fit_ref 1.110
_refine_ls_hydrogen_treatment mixed
_refine_ls_matrix_type full
_refine_ls_number_parameters 249
_refine_ls_number_reflns 2779
_refine_ls_number_restraints 0
_refine_ls_restrained_S_all 1.110
_refine_ls_R_factor_all 0.0722
_refine_ls_R_factor_gt 0.0504
_refine_ls_shift/su_max 0.000
_refine_ls_shift/su_mean 0.000
_refine_ls_structure_factor_coef Fsqd
_refine_ls_weighting_details 'calc w=1/[\s^2^(Fo^2^)+(0.0115P)^2^+3.2782P] where P=(Fo^2^+2Fc^2^)/3'
_refine_ls_weighting_scheme calc
_refine_ls_wR_factor_gt 0.0971
_refine_ls_wR_factor_ref 0.1111
_reflns_number_gt 2289
_reflns_number_total 2779
_reflns_threshold_expression >2sigma(I)
_cod_data_source_file ic026244xsi20021206_024518_4.cif
_cod_data_source_block Sr[B(Im)4]2(2H2O
_cod_depositor_comments
;
The following automatic conversions were performed:

'_exptl_absorpt_correction_type' tag value 'psi-scans' was replaced
with 'psi-scan' value.

'_symmetry_cell_setting' value 'Triclinic'
changed to 'triclinic' according to the built-in table from CIF Core
dictionary named 'cif_core.dic' version 2.4.1 from 2010-06-29.

Automatic conversion script
Id: cif_fix_values 1646 2011-03-28 12:23:43Z adriana 
;
_cod_original_cell_volume 790.5(3)
_cod_database_code 4313562

loop_
_symmetry_equiv_pos_as_xyz
'x, y, z'
'-x, -y, -z'

loop_
_atom_site_label
_atom_site_type_symbol
_atom_site_fract_x
_atom_site_fract_y
_atom_site_fract_z
_atom_site_U_iso_or_equiv
_atom_site_adp_type
_atom_site_occupancy
_atom_site_symmetry_multiplicity
_atom_site_calc_flag
_atom_site_refinement_flags
_atom_site_disorder_assembly
_atom_site_disorder_group
Sr1 Sr 0.5000 0.5000 0.5000 0.01737(19) Uani 1 2 d S . .
B1 B 0.7643(7) 0.1258(6) 0.8542(5) 0.0174(11) Uani 1 1 d . . .
O1 O 0.8039(5) 0.6576(5) 0.5216(4) 0.0305(9) Uani 1 1 d . . .
N2 N 0.6297(5) 0.1565(4) 0.7544(4) 0.0165(8) Uani 1 1 d . . .
N8 N 0.6868(5) 0.9439(4) 0.8349(4) 0.0152(8) Uani 1 1 d . . .
N3 N 0.8100(5) 0.2018(4) 1.0041(4) 0.0168(8) Uani 1 1 d . . .
N5 N 0.9290(5) 0.1951(4) 0.8200(4) 0.0162(8) Uani 1 1 d . . .
N1 N 0.5205(5) 0.2882(4) 0.6351(4) 0.0222(9) Uani 1 1 d . . .
N7 N 0.6054(5) 0.6963(4) 0.7367(4) 0.0216(9) Uani 1 1 d . . .
N4 N 0.9176(5) 0.2589(5) 1.2357(4) 0.0256(9) Uani 1 1 d . . .
N6 N 1.0925(5) 0.2433(5) 0.6931(4) 0.0236(9) Uani 1 1 d . . .
C9 C 1.0950(6) 0.2390(5) 0.9072(5) 0.0195(10) Uani 1 1 d . . .
H9 H 1.121(6) 0.249(5) 1.000(5) 0.018(12) Uiso 1 1 d . . .
C12 C 0.5612(6) 0.8401(5) 0.8793(5) 0.0193(10) Uani 1 1 d . . .
H12 H 0.523(6) 0.875(5) 0.944(5) 0.021(13) Uiso 1 1 d . . .
C7 C 0.9359(6) 0.1995(5) 0.6929(5) 0.0188(10) Uani 1 1 d . . .
H7 H 0.834(6) 0.168(5) 0.606(5) 0.023(13) Uiso 1 1 d . . .
C1 C 0.6636(6) 0.2931(5) 0.7133(5) 0.0208(11) Uani 1 1 d . . .
H1 H 0.790(7) 0.392(6) 0.744(5) 0.038(15) Uiso 1 1 d . . .
C3 C 0.3856(7) 0.1405(6) 0.6268(5) 0.0227(11) Uani 1 1 d . . .
H3 H 0.262(7) 0.105(6) 0.571(5) 0.038(15) Uiso 1 1 d . . .
C2 C 0.4502(6) 0.0599(5) 0.6998(5) 0.0203(10) Uani 1 1 d . . .
H2 H 0.3860 -0.0413 0.7111 0.024 Uiso 1 1 calc R . .
C6 C 0.8240(6) 0.3438(5) 1.0543(5) 0.0223(11) Uani 1 1 d . . .
H6 H 0.793(7) 0.397(6) 0.987(5) 0.032(15) Uiso 1 1 d . . .
C4 C 0.8702(6) 0.1591(6) 1.1205(5) 0.0224(11) Uani 1 1 d . . .
H4 H 0.866(6) 0.061(6) 1.115(5) 0.027(13) Uiso 1 1 d . . .
C11 C 0.5143(6) 0.6906(5) 0.8187(5) 0.0217(11) Uani 1 1 d . . .
H11 H 0.4321 0.5975 0.8308 0.026 Uiso 1 1 calc R . .
C5 C 0.8878(7) 0.3761(6) 1.1931(5) 0.0256(11) Uani 1 1 d . . .
H5 H 0.9087 0.4647 1.2517 0.031 Uiso 1 1 calc R . .
C8 C 1.1928(7) 0.2681(6) 0.8299(5) 0.0229(11) Uani 1 1 d . . .
H8 H 1.322(7) 0.305(6) 0.861(5) 0.028(14) Uiso 1 1 d . . .
C10 C 0.7068(6) 0.8496(5) 0.7495(4) 0.0188(10) Uani 1 1 d . . .
H10 H 0.778(6) 0.891(5) 0.700(5) 0.022(13) Uiso 1 1 d . . .
H14 H 0.903(7) 0.712(6) 0.589(5) 0.024(14) Uiso 1 1 d . . .
H13 H 0.855(8) 0.704(8) 0.460(7) 0.06(2) Uiso 1 1 d . . .

loop_
_atom_site_aniso_label
_atom_site_aniso_U_11
_atom_site_aniso_U_22
_atom_site_aniso_U_33
_atom_site_aniso_U_23
_atom_site_aniso_U_13
_atom_site_aniso_U_12
Sr1 0.0257(4) 0.0131(3) 0.0142(3) 0.0058(3) 0.0056(3) 0.0115(3)
B1 0.020(3) 0.013(3) 0.019(3) 0.006(2) 0.004(2) 0.010(2)
O1 0.0113(19) 0.048(2) 0.024(2) 0.0158(18) 0.0067(17) 0.0089(18)
N2 0.016(2) 0.0160(19) 0.020(2) 0.0071(16) 0.0053(17) 0.0107(17)
N8 0.018(2) 0.0144(19) 0.0167(19) 0.0068(15) 0.0068(16) 0.0103(17)
N3 0.021(2) 0.0128(19) 0.0176(19) 0.0055(15) 0.0059(17) 0.0107(17)
N5 0.020(2) 0.0149(19) 0.0158(19) 0.0071(15) 0.0065(17) 0.0109(17)
N1 0.026(2) 0.020(2) 0.022(2) 0.0109(17) 0.0067(18) 0.0142(19)
N7 0.030(2) 0.018(2) 0.020(2) 0.0043(16) 0.0102(18) 0.0137(19)
N4 0.028(2) 0.023(2) 0.020(2) 0.0020(17) 0.0083(19) 0.0102(19)
N6 0.029(2) 0.026(2) 0.025(2) 0.0126(18) 0.0134(19) 0.019(2)
C9 0.020(3) 0.020(2) 0.018(2) 0.0054(19) 0.003(2) 0.012(2)
C12 0.024(3) 0.018(2) 0.022(2) 0.009(2) 0.014(2) 0.012(2)
C7 0.021(3) 0.018(2) 0.018(2) 0.0060(19) 0.006(2) 0.011(2)
C1 0.022(3) 0.017(2) 0.023(2) 0.009(2) 0.004(2) 0.011(2)
C3 0.026(3) 0.022(3) 0.021(2) 0.008(2) 0.005(2) 0.016(2)
C2 0.019(3) 0.018(2) 0.024(2) 0.006(2) 0.006(2) 0.011(2)
C6 0.025(3) 0.015(2) 0.027(3) 0.003(2) 0.011(2) 0.011(2)
C4 0.029(3) 0.022(3) 0.019(2) 0.007(2) 0.006(2) 0.017(2)
C11 0.027(3) 0.015(2) 0.024(3) 0.0074(19) 0.011(2) 0.011(2)
C5 0.031(3) 0.020(2) 0.026(3) -0.002(2) 0.010(2) 0.014(2)
C8 0.025(3) 0.023(3) 0.027(3) 0.011(2) 0.011(2) 0.015(2)
C10 0.028(3) 0.017(2) 0.014(2) 0.0065(19) 0.008(2) 0.014(2)

loop_
_atom_type_symbol
_atom_type_description
_atom_type_scat_dispersion_real
_atom_type_scat_dispersion_imag
_atom_type_scat_source
C C 0.0033 0.0016 'International Tables Vol C Tables 4.2.6.8 and 6.1.1.4'
H H 0.0000 0.0000 'International Tables Vol C Tables 4.2.6.8 and 6.1.1.4'
B B 0.0013 0.0007 'International Tables Vol C Tables 4.2.6.8 and 6.1.1.4'
N N 0.0061 0.0033 'International Tables Vol C Tables 4.2.6.8 and 6.1.1.4'
O O 0.0106 0.0060 'International Tables Vol C Tables 4.2.6.8 and 6.1.1.4'
Sr Sr -1.5307 3.2498 'International Tables Vol C Tables 4.2.6.8 and 6.1.1.4'

loop_
_geom_angle_atom_site_label_1
_geom_angle_atom_site_label_2
_geom_angle_atom_site_label_3
_geom_angle
_geom_angle_site_symmetry_1
_geom_angle_site_symmetry_3
_geom_angle_publ_flag
O1 Sr1 O1 180.0 2_666 . ?
O1 Sr1 N7 85.29(14) 2_666 2_666 ?
O1 Sr1 N7 94.71(14) . 2_666 ?
O1 Sr1 N7 94.71(14) 2_666 . ?
O1 Sr1 N7 85.29(14) . . ?
N7 Sr1 N7 180.000(1) 2_666 . ?
O1 Sr1 N1 80.44(13) 2_666 . ?
O1 Sr1 N1 99.56(13) . . ?
N7 Sr1 N1 90.95(12) 2_666 . ?
N7 Sr1 N1 89.05(12) . . ?
O1 Sr1 N1 99.56(13) 2_666 2_666 ?
O1 Sr1 N1 80.44(13) . 2_666 ?
N7 Sr1 N1 89.05(12) 2_666 2_666 ?
N7 Sr1 N1 90.95(12) . 2_666 ?
N1 Sr1 N1 180.000(1) . 2_666 ?
N3 B1 N2 110.3(4) . . ?
N3 B1 N5 110.6(4) . . ?
N2 B1 N5 109.0(4) . . ?
N3 B1 N8 108.7(3) . 1_545 ?
N2 B1 N8 109.5(4) . 1_545 ?
N5 B1 N8 108.7(4) . 1_545 ?
C1 N2 C2 105.5(4) . . ?
C1 N2 B1 126.4(4) . . ?
C2 N2 B1 127.8(4) . . ?
C10 N8 C12 105.6(4) . . ?
C10 N8 B1 125.4(4) . 1_565 ?
C12 N8 B1 128.0(4) . 1_565 ?
C4 N3 C6 103.8(4) . . ?
C4 N3 B1 128.3(4) . . ?
C6 N3 B1 127.3(4) . . ?
C7 N5 C9 105.2(4) . . ?
C7 N5 B1 127.1(4) . . ?
C9 N5 B1 126.8(4) . . ?
C1 N1 C3 104.9(4) . . ?
C1 N1 Sr1 127.2(3) . . ?
C3 N1 Sr1 127.5(3) . . ?
C10 N7 C11 104.9(4) . . ?
C10 N7 Sr1 116.8(3) . . ?
C11 N7 Sr1 128.9(3) . . ?
C4 N4 C5 104.2(4) . . ?
C7 N6 C8 104.0(4) . . ?
C8 C9 N5 107.3(4) . . ?
C11 C12 N8 106.4(4) . . ?
N6 C7 N5 113.3(4) . . ?
N1 C1 N2 112.6(4) . . ?
C2 C3 N1 109.9(4) . . ?
C3 C2 N2 107.1(4) . . ?
C5 C6 N3 107.8(4) . . ?
N4 C4 N3 114.0(4) . . ?
C12 C11 N7 110.4(4) . . ?
C6 C5 N4 110.2(4) . . ?
C9 C8 N6 110.2(4) . . ?
N7 C10 N8 112.7(4) . . ?

loop_
_geom_bond_atom_site_label_1
_geom_bond_atom_site_label_2
_geom_bond_distance
_geom_bond_site_symmetry_2
_geom_bond_publ_flag
Sr1 O1 2.457(4) 2_666 ?
Sr1 O1 2.457(4) . ?
Sr1 N7 2.631(4) 2_666 ?
Sr1 N7 2.631(4) . ?
Sr1 N1 2.645(4) . ?
Sr1 N1 2.645(4) 2_666 ?
B1 N3 1.533(6) . ?
B1 N2 1.544(6) . ?
B1 N5 1.545(6) . ?
B1 N8 1.549(6) 1_545 ?
N2 C1 1.361(5) . ?
N2 C2 1.383(6) . ?
N8 C10 1.360(6) . ?
N8 C12 1.390(6) . ?
N8 B1 1.549(6) 1_565 ?
N3 C4 1.366(6) . ?
N3 C6 1.385(6) . ?
N5 C7 1.361(6) . ?
N5 C9 1.380(6) . ?
N1 C1 1.321(6) . ?
N1 C3 1.383(6) . ?
N7 C10 1.319(6) . ?
N7 C11 1.378(6) . ?
N4 C4 1.311(6) . ?
N4 C5 1.378(6) . ?
N6 C7 1.327(6) . ?
N6 C8 1.387(6) . ?
C9 C8 1.356(7) . ?
C12 C11 1.357(6) . ?
C3 C2 1.355(6) . ?
C6 C5 1.346(7) . ?
